data_7251204
loop_
_publ_author_name
'Uran, Erik'
'Lozin\<sek, Matic'

_publ_section_title
;
 Hydrogen-bonded salt cocrystals of xenon difluoride and protonated
 perfluoroamides
;
_journal_name_full CrystEngComm
_journal_paper_doi 10.1039/D5CE00956A
_journal_year 2025
_chemical_formula_moiety 'C4 H2 F7 N O'
_chemical_formula_sum 'C4 H2 F7 N O'
_chemical_formula_weight 213.07
_space_group_crystal_system triclinic
_space_group_IT_number 2
_space_group_name_Hall '-P 1'
_space_group_name_H-M_alt 'P -1'
_atom_sites_solution_hydrogens difmap
_atom_sites_solution_primary iterative
_audit_creation_date 2025-08-28
_audit_creation_method
;
Olex2 1.5
(compiled 2025.07.13 svn.rb7424aed for OlexSys, GUI svn.r7314)
;
_audit_update_record
;
2025-10-03 deposited with the CCDC.	2025-11-03 downloaded from the CCDC.
;
_cell_angle_alpha 95.467(2)
_cell_angle_beta 91.890(3)
_cell_angle_gamma 105.584(3)
_cell_formula_units_Z 2
_cell_length_a 5.11713(18)
_cell_length_b 5.27137(14)
_cell_length_c 12.7768(3)
_cell_measurement_reflns_used 4498
_cell_measurement_temperature 100.00(10)
_cell_measurement_theta_max 75.4590
_cell_measurement_theta_min 3.4820
_cell_volume 329.848(17)
_computing_cell_refinement 'CrysAlisPro 1.171.44.117a (Rigaku OD, 2025)'
_computing_data_collection 'CrysAlisPro system (CCD 44.111a 64-bit (release 13-05-2025))'
_computing_data_reduction 'CrysAlisPro 1.171.44.117a (Rigaku OD, 2025)'
_computing_molecular_graphics 'Olex2 1.5 (Dolomanov et al., 2009)'
_computing_publication_material 'Olex2 1.5 (Dolomanov et al., 2009)'
_computing_structure_refinement 'SHELXL 2019/3 (Sheldrick, 2015)'
_computing_structure_solution 'olex2.solve 1.5 (Bourhis et al., 2015)'
_diffrn_ambient_environment N~2~
_diffrn_ambient_temperature 100.00(10)
_diffrn_detector 'Hybrid Pixel Array Detector'
_diffrn_detector_area_resol_mean 13.3333
_diffrn_detector_type 'Eiger2 R CdTe 1M'
_diffrn_measured_fraction_theta_full 0.988
_diffrn_measured_fraction_theta_max 0.972
_diffrn_measurement_details
;
List of Runs (angles in degrees, time in seconds):

  # Type    Start    End  Width  t~exp~   \w     \q     \k     \f   Frames
#--------------------------------------------------------------------------
  1  \w     48.00  98.00   0.50    0.10    --  104.00 -77.00-120.00  100
  2  \w     83.00 118.00   0.50    0.10    --  104.00 -80.00  14.61   70
  3  \w     48.00  78.00   0.50    0.10    --  104.00 -80.00  14.61   60
  4  \w     48.00  74.00   0.50    0.10    --  104.00 -80.00  90.95   52
  5  \w     48.00  75.00   0.50    0.10    --  104.00 -77.00 120.00   54
  6  \w     87.00 116.00   0.50    0.10    --  104.00 -80.00  90.95   58
  7  \w     54.00  80.00   0.50    0.10    --  104.00 -77.00  30.00   52
  8  \w     49.00  87.00   0.50    0.10    --  104.00 -77.00  60.00   76
  9  \w     48.00  73.00   0.50    0.10    --  104.00 -77.00   0.00   50
 10  \w     48.00  73.00   0.50    0.10    --  104.00 -77.00 150.00   50
 11  \w     57.00  89.00   0.50    0.10    --  104.00 -77.00 -60.00   64
 12  \w     50.00  96.00   0.50    0.10    --  104.00 -77.00 -30.00   92
 13  \w     54.00  97.00   0.50    0.10    --  104.00 -77.00 -90.00   86
 14  \w     54.00  87.00   0.50    0.10    --  104.00 -77.00-150.00   66
 15  \w     48.00  86.00   0.50    0.10    --  104.00 -77.00-180.00   76
 16  \w    139.00 165.00   0.50    0.10    --  104.00  45.00 -60.00   52
 17  \w    131.00 157.00   0.50    0.10    --  104.00  77.00 -60.00   52
 18  \w     88.00 116.00   0.50    0.10    --  104.00  77.00 -60.00   56
 19  \w     86.00 129.00   0.50    0.10    --  104.00  77.00 -90.00   86
 20  \w    134.00 159.00   0.50    0.10    --  104.00  77.00-180.00   50
 21  \w     86.00 117.00   0.50    0.10    --  104.00  77.00-180.00   62
 22  \w     85.00 160.00   0.50    0.10    --  104.00  77.00 -30.00  150
 23  \w    128.00 160.00   0.50    0.10    --  104.00  77.00-120.00   64
 24  \w    131.00 158.00   0.50    0.10    --  104.00  77.00  60.00   54
 25  \w    134.00 159.00   0.50    0.10    --  104.00  77.00 120.00   50
 26  \w     88.00 159.00   0.50    0.10    --  104.00  77.00 150.00  142
 27  \w     89.00 115.00   0.50    0.10    --  104.00  77.00 120.00   52
 28  \w    102.00 128.00   0.50    0.10    --  104.00  77.00  60.00   52
 29  \w    118.00 161.00   0.50    0.10    --  104.00  77.00  90.00   86
 30  \w    127.00 159.00   0.50    0.10    --  104.00  77.00   0.00   64
 31  \w     84.00 118.00   0.50    0.10    --  104.00  77.00   0.00   68
 32  \w     84.00 111.00   0.50    0.10    --  104.00  77.00  90.00   54
 33  \w    132.00 157.00   0.50    0.10    --  104.00  75.00  49.50   50
 34  \w     97.00 134.00   0.50    0.10    --  104.00  77.00  30.00   74
 35  \w     96.00 122.00   0.50    0.10    --  104.00  75.00  49.50   52
 36  \w     92.00 119.00   0.50    0.10    --  104.00  61.00  30.00   54
 37  \w     97.00 127.00   0.50    0.10    --  104.00  61.00 150.00   60
 38  \w    127.00 161.00   0.50    0.10    --  104.00  77.00-150.00   68
 39  \w     96.00 121.00   0.50    0.10    --  104.00  61.00-150.00   50
 40  \w     86.00 117.00   0.50    0.10    --  104.00  77.00-150.00   62
 41  \w     83.00 119.00   0.50    0.10    --  104.00  77.00-120.00   72
 42  \w     93.00 120.00   0.50    0.10    --  104.00  61.00 -90.00   54
 43  \w    139.00 165.00   0.50    0.10    --  104.00  45.00-180.00   52
 44  \w    142.00 171.00   0.50    0.10    --  104.00  45.00-150.00   58
 45  \w    128.00 165.00   0.50    0.10    --  104.00  61.00 -90.00   74
 46  \w    101.00 129.00   0.50    0.10    --  104.00  61.00   0.00   56
 47  \w    132.00 165.00   0.50    0.10    --  104.00  61.00  30.00   66
 48  \w    119.00 161.00   0.50    0.10    --  104.00  45.00 120.00   84
 49  \w     37.00  65.00   0.50    0.05    --   48.06  57.00 120.00   56
 50  \w     27.00  60.00   0.50    0.05    --   48.06  77.00 120.00   66
 51  \w     31.00  57.00   0.50    0.05    --   48.06  77.00  60.00   52
 52  \w     28.00  54.00   0.50    0.05    --   48.06  77.00   0.00   52
 53  \w     28.00  60.00   0.50    0.05    --   48.06  77.00 -30.00   64
 54  \w     38.00  63.00   0.50    0.05    --   48.06  57.00 -60.00   50
 55  \w     27.00  81.00   0.50    0.05    --   48.06  77.00 -90.00  108
 56  \w     41.00  67.00   0.50    0.05    --   48.06  57.00-120.00   52
 57  \w     29.00  58.00   0.50    0.05    --   48.06  77.00-180.00   58
 58  \w     81.00 106.00   0.50    0.05    --   48.06  57.00-120.00   50
 59  \w     38.00  76.00   0.50    0.05    --   48.06  57.00  30.00   76
 60  \w    -69.00 -10.00   0.50    0.05    --  -48.06  77.00 -60.00  118
 61  \w    -41.00   4.00   0.50    0.05    --  -48.06  57.00   0.00   90
 62  \w    -69.00   8.00   0.50    0.05    --  -48.06  77.00  60.00  154
 63  \w    -48.00 -22.00   0.50    0.10    --  -82.50  45.00 -30.00   52
 64  \w    -69.00 -37.00   0.50    0.10    --  -82.50  61.00 -60.00   64
 65  \w    -54.00 -25.00   0.50    0.10    --  -82.50  45.00-120.00   58
 66  \w   -113.00 -74.00   0.50    0.05    --  -48.06 -41.00 -96.38   78
 67  \w    -72.00 -45.00   0.50    0.05    --  -48.06 -41.00 -96.38   54
 68  \w    -87.00 -61.00   0.50    0.10    --  -82.50 -77.00 -30.00   52
 69  \w    -91.00 -65.00   0.50    0.10    --  -82.50 -77.00 -60.00   52
 70  \w    -91.00 -65.00   0.50    0.10    --  -82.50 -77.00-150.00   52
 71  \w    -96.00 -64.00   0.50    0.10    --  -82.50 -77.00  30.00   64
 72  \w    -88.00 -61.00   0.50    0.10    --  -82.50 -77.00  90.00   54
 73  \w   -111.00 -61.00   0.50    0.10    --  -82.50 -77.00 120.00  100
 74  \w    -96.00 -71.00   0.50    0.10    --  -82.50 -77.00 150.00   50
 75  \w    -53.00 -27.00   0.50    0.05    --  -48.06 -77.00 150.00   52
 76  \w    -97.00 -66.00   0.50    0.10    --  -82.50 -77.00  60.00   62
 77  \w    -89.00 -64.00   0.50    0.10    --  -82.50 -72.00 163.58   50
 78  \w    -95.00 -69.00   0.50    0.10    --  -82.50 -64.00  59.49   52
 79  \w    -97.00 -63.00   0.50    0.10    --  -82.50 -77.00   0.00   68
 80  \w    -90.00 -64.00   0.50    0.10    --  -82.50 -73.00 -90.50   52
 81  \w   -126.00-100.00   0.50    0.10    --  -82.50 -73.00 -90.50   52
 82  \w    -99.00 -73.00   0.50    0.10    --  -82.50 -61.00-120.00   52
 83  \w    -95.00 -69.00   0.50    0.10    --  -82.50 -61.00-150.00   52
 84  \w    -94.00 -69.00   0.50    0.10    --  -82.50 -61.00-180.00   50
;
_diffrn_measurement_device 'four-circle diffractometer'
_diffrn_measurement_device_type 'Rigaku OD, XtaLAB Synergy-S, Dualflex, Eiger2 R CdTe 1M'
_diffrn_measurement_method '\w scans'
_diffrn_orient_matrix_type 'CrysAlisPro convention (1999,Acta A55,543-557)'
_diffrn_orient_matrix_UB_11 -0.0062864000
_diffrn_orient_matrix_UB_12 -0.2155282000
_diffrn_orient_matrix_UB_13 -0.0911293000
_diffrn_orient_matrix_UB_21 0.1446853000
_diffrn_orient_matrix_UB_22 0.2148746000
_diffrn_orient_matrix_UB_23 -0.0683112000
_diffrn_orient_matrix_UB_31 0.2776332000
_diffrn_orient_matrix_UB_32 -0.0228230000
_diffrn_orient_matrix_UB_33 0.0418987000
_diffrn_radiation_monochromator mirror
_diffrn_radiation_probe x-ray
_diffrn_radiation_type 'Cu K\a'
_diffrn_radiation_wavelength 1.54184
_diffrn_reflns_av_R_equivalents 0.0227
_diffrn_reflns_av_unetI/netI 0.0136
_diffrn_reflns_Laue_measured_fraction_full 0.988
_diffrn_reflns_Laue_measured_fraction_max 0.972
_diffrn_reflns_limit_h_max 6
_diffrn_reflns_limit_h_min -5
_diffrn_reflns_limit_k_max 6
_diffrn_reflns_limit_k_min -6
_diffrn_reflns_limit_l_max 15
_diffrn_reflns_limit_l_min -16
_diffrn_reflns_number 6558
_diffrn_reflns_point_group_measured_fraction_full 0.988
_diffrn_reflns_point_group_measured_fraction_max 0.972
_diffrn_reflns_theta_full 67.684
_diffrn_reflns_theta_max 76.025
_diffrn_reflns_theta_min 3.482
_diffrn_source 'micro-focus sealed X-ray tube'
_diffrn_source_type 'PhotonJet (Cu) X-ray Source'
_exptl_absorpt_coefficient_mu 2.622
_exptl_absorpt_correction_T_max 1.000
_exptl_absorpt_correction_T_min 0.425
_exptl_absorpt_correction_type gaussian
_exptl_absorpt_process_details
;
CrysAlisPro 1.171.44.117a (Rigaku Oxford Diffraction, 2025)
Numerical absorption correction based on gaussian integration over
a multifaceted crystal model
Empirical absorption correction using spherical harmonics,
implemented in SCALE3 ABSPACK scaling algorithm.
;
_exptl_crystal_colour 'clear colourless'
_exptl_crystal_colour_primary colourless
_exptl_crystal_density_diffrn 2.145
_exptl_crystal_description plank
_exptl_crystal_F_000 208
_exptl_crystal_size_max 0.68
_exptl_crystal_size_mid 0.12
_exptl_crystal_size_min 0.05
_refine_diff_density_max 0.348
_refine_diff_density_min -0.224
_refine_diff_density_rms 0.049
_refine_ls_extinction_coef 0.0043(11)
_refine_ls_extinction_expression Fc^*^=kFc[1+0.001xFc^2^\l^3^/sin(2\q)]^-1/4^
_refine_ls_extinction_method 'SHELXL-2019/2 (Sheldrick 2019)'
_refine_ls_goodness_of_fit_ref 1.058
_refine_ls_hydrogen_treatment refall
_refine_ls_matrix_type full
_refine_ls_number_parameters 127
_refine_ls_number_reflns 1342
_refine_ls_number_restraints 0
_refine_ls_restrained_S_all 1.058
_refine_ls_R_factor_all 0.0288
_refine_ls_R_factor_gt 0.0280
_refine_ls_shift/su_max 0.000
_refine_ls_shift/su_mean 0.000
_refine_ls_structure_factor_coef Fsqd
_refine_ls_weighting_details 'w=1/[\s^2^(Fo^2^)+(0.0403P)^2^+0.1316P] where P=(Fo^2^+2Fc^2^)/3'
_refine_ls_weighting_scheme calc
_refine_ls_wR_factor_gt 0.0752
_refine_ls_wR_factor_ref 0.0759
_reflns_Friedel_coverage 0.000
_reflns_number_gt 1292
_reflns_number_total 1342
_reflns_threshold_expression 'I > 2\s(I)'
_cod_data_source_file d5ce00956a2.cif
_cod_data_source_block pfba_2_1_new
_cod_original_cell_volume 329.847(18)
_cod_database_code 7251204
_shelx_shelxl_version_number 2019/3
_chemical_oxdiff_formula 'C4 H2 N O F7'
_chemical_oxdiff_usercomment '100 K, LT, EU'
_shelx_space_group_comment
;
The symmetry employed for this shelxl refinement is uniquely defined
by the following loop, which should always be used as a source of
symmetry information in preference to the above space-group names.
They are only intended as comments.
;
_shelx_estimated_absorpt_t_max 0.880
_shelx_estimated_absorpt_t_min 0.269
_diffrn_oxdiff_digest_od_ed
;

;
_diffrn_oxdiff_measurement_exp_name pfba_2.par
_olex2_refinement_description
;
;
_olex2_submission_special_instructions 'No special instructions were received'
_oxdiff_exptl_absorpt_empirical_details
;
Empirical correction (ABSPACK) includes:
- Absorption correction using spherical harmonics
- Frame scaling
;
_oxdiff_exptl_absorpt_empirical_full_max 1.198
_oxdiff_exptl_absorpt_empirical_full_min 0.775

loop_
_space_group_symop_operation_xyz
'x, y, z'
'-x, -y, -z'

loop_
_atom_site_label
_atom_site_type_symbol
_atom_site_fract_x
_atom_site_fract_y
_atom_site_fract_z
_atom_site_U_iso_or_equiv
_atom_site_adp_type
_atom_site_occupancy
_atom_site_site_symmetry_order
_atom_site_calc_flag
_atom_site_refinement_flags_posn
_atom_site_refinement_flags_adp
_atom_site_refinement_flags_occupancy
_atom_site_disorder_assembly
_atom_site_disorder_group
C1 C 0.6029(2) 0.3449(2) 0.09777(9) 0.0161(3) Uani 1 1 d . . . . .
F1 F 0.93375(14) 0.74623(14) 0.16466(6) 0.0219(2) Uani 1 1 d . . . . .
N1 N 0.8027(2) 0.2523(2) 0.06360(8) 0.0184(2) Uani 1 1 d . . . . .
H1A H 0.964(4) 0.316(3) 0.0872(13) 0.026(4) Uiso 1 1 d . . . . .
H1B H 0.761(3) 0.109(4) 0.0210(14) 0.029(4) Uiso 1 1 d . . . . .
O1 O 0.36060(17) 0.25484(17) 0.06997(7) 0.0198(2) Uani 1 1 d . . . . .
C2 C 0.6873(2) 0.5864(2) 0.18276(9) 0.0164(3) Uani 1 1 d . . . . .
F2 F 0.50415(15) 0.72739(14) 0.17930(6) 0.0213(2) Uani 1 1 d . . . . .
C3 C 0.7031(2) 0.4990(2) 0.29420(9) 0.0190(3) Uani 1 1 d . . . . .
F3 F 0.90018(17) 0.37398(16) 0.29772(6) 0.0272(2) Uani 1 1 d . . . . .
C4 C 0.7657(3) 0.7195(3) 0.38714(10) 0.0239(3) Uani 1 1 d . . . . .
F4 F 0.46481(16) 0.32580(15) 0.30901(6) 0.0270(2) Uani 1 1 d . . . . .
F5 F 0.78280(18) 0.61204(17) 0.47620(6) 0.0322(2) Uani 1 1 d . . . . .
F6 F 0.57199(19) 0.84118(18) 0.39352(6) 0.0360(2) Uani 1 1 d . . . . .
F7 F 0.99976(19) 0.89595(17) 0.37689(7) 0.0374(2) Uani 1 1 d . . . . .

loop_
_atom_site_aniso_label
_atom_site_aniso_U_11
_atom_site_aniso_U_22
_atom_site_aniso_U_33
_atom_site_aniso_U_23
_atom_site_aniso_U_13
_atom_site_aniso_U_12
C1 0.0156(6) 0.0170(5) 0.0159(5) 0.0037(4) 0.0003(4) 0.0044(4)
F1 0.0179(4) 0.0196(4) 0.0248(4) 0.0018(3) 0.0026(3) -0.0005(3)
N1 0.0134(5) 0.0192(5) 0.0215(5) -0.0017(4) -0.0007(4) 0.0043(4)
O1 0.0138(4) 0.0225(4) 0.0224(4) -0.0007(3) -0.0003(3) 0.0052(3)
C2 0.0127(5) 0.0177(5) 0.0195(6) 0.0028(4) 0.0007(4) 0.0049(4)
F2 0.0225(4) 0.0215(4) 0.0232(4) 0.0013(3) -0.0007(3) 0.0122(3)
C3 0.0180(6) 0.0190(6) 0.0204(6) 0.0026(5) 0.0003(5) 0.0058(5)
F3 0.0321(5) 0.0314(4) 0.0243(4) 0.0029(3) -0.0027(3) 0.0198(3)
C4 0.0273(7) 0.0244(6) 0.0201(6) 0.0011(5) -0.0003(5) 0.0077(5)
F4 0.0268(4) 0.0264(4) 0.0234(4) 0.0061(3) 0.0030(3) -0.0016(3)
F5 0.0435(5) 0.0359(5) 0.0180(4) 0.0022(3) -0.0032(3) 0.0129(4)
F6 0.0483(6) 0.0407(5) 0.0266(4) -0.0041(4) 0.0010(4) 0.0279(4)
F7 0.0388(5) 0.0326(5) 0.0296(4) -0.0059(3) -0.0011(4) -0.0061(4)

loop_
_atom_type_symbol
_atom_type_description
_atom_type_scat_dispersion_real
_atom_type_scat_dispersion_imag
_atom_type_scat_source
C C 0.0181 0.0091 'International Tables Vol C Tables 4.2.6.8 and 6.1.1.4'
H H 0.0000 0.0000 'International Tables Vol C Tables 4.2.6.8 and 6.1.1.4'
F F 0.0727 0.0534 'International Tables Vol C Tables 4.2.6.8 and 6.1.1.4'
N N 0.0311 0.0180 'International Tables Vol C Tables 4.2.6.8 and 6.1.1.4'
O O 0.0492 0.0322 'International Tables Vol C Tables 4.2.6.8 and 6.1.1.4'

loop_
_exptl_crystal_face_index_h
_exptl_crystal_face_index_k
_exptl_crystal_face_index_l
_exptl_crystal_face_perp_dist
0 0 -8 0.0317
0 -1 -7 0.0288
0 -3 -4 0.0569
0 3 -4 0.0534
3 -1 -1 0.2867
3 0 0 0.2859
0 3 2 0.0472
-2 -1 3 0.2477
-1 -3 4 0.0892
0 -3 6 0.0541
0 1 7 0.0267
0 0 8 0.0184
0 -1 8 0.0321
-1 3 5 0.1201

loop_
_geom_angle_atom_site_label_1
_geom_angle_atom_site_label_2
_geom_angle_atom_site_label_3
_geom_angle
_geom_angle_site_symmetry_1
_geom_angle_site_symmetry_3
_geom_angle_publ_flag
N1 C1 C2 115.41(10) . . ?
O1 C1 N1 126.19(11) . . ?
O1 C1 C2 118.39(10) . . ?
C1 N1 H1A 122.6(11) . . ?
C1 N1 H1B 117.8(11) . . ?
H1A N1 H1B 119.2(16) . . ?
F1 C2 C1 110.52(9) . . ?
F1 C2 C3 108.38(10) . . ?
F2 C2 C1 109.36(9) . . ?
F2 C2 F1 108.22(9) . . ?
F2 C2 C3 108.89(9) . . ?
C3 C2 C1 111.41(10) . . ?
F3 C3 C2 107.72(9) . . ?
F3 C3 C4 107.34(10) . . ?
C4 C3 C2 116.77(11) . . ?
F4 C3 C2 108.22(10) . . ?
F4 C3 F3 108.58(10) . . ?
F4 C3 C4 107.98(10) . . ?
F5 C4 C3 108.93(11) . . ?
F6 C4 C3 111.23(11) . . ?
F6 C4 F5 108.35(11) . . ?
F6 C4 F7 108.97(11) . . ?
F7 C4 C3 110.62(10) . . ?
F7 C4 F5 108.68(11) . . ?

loop_
_geom_bond_atom_site_label_1
_geom_bond_atom_site_label_2
_geom_bond_distance
_geom_bond_site_symmetry_2
_geom_bond_publ_flag
C1 N1 1.3162(16) . ?
C1 O1 1.2293(15) . ?
C1 C2 1.5480(16) . ?
F1 C2 1.3563(13) . ?
N1 H1A 0.839(18) . ?
N1 H1B 0.860(19) . ?
C2 F2 1.3454(13) . ?
C2 C3 1.5439(17) . ?
C3 F3 1.3463(14) . ?
C3 C4 1.5414(17) . ?
C3 F4 1.3441(14) . ?
C4 F5 1.3291(15) . ?
C4 F6 1.3181(16) . ?
C4 F7 1.3235(16) . ?

loop_
_geom_hbond_atom_site_label_D
_geom_hbond_atom_site_label_H
_geom_hbond_atom_site_label_A
_geom_hbond_distance_DH
_geom_hbond_distance_HA
_geom_hbond_distance_DA
_geom_hbond_angle_DHA
_geom_hbond_site_symmetry_A
_geom_hbond_publ_flag
N1 H1A O1 0.839(18) 2.152(18) 2.8495(14) 140.4(15) 1_655 yes
N1 H1B O1 0.860(19) 2.075(19) 2.9313(14) 174.3(16) 2_655 yes

loop_
_geom_torsion_atom_site_label_1
_geom_torsion_atom_site_label_2
_geom_torsion_atom_site_label_3
_geom_torsion_atom_site_label_4
_geom_torsion
_geom_torsion_site_symmetry_1
_geom_torsion_site_symmetry_2
_geom_torsion_site_symmetry_3
_geom_torsion_site_symmetry_4
_geom_torsion_publ_flag
C1 C2 C3 F3 63.36(12) . . . . ?
C1 C2 C3 C4 -175.86(9) . . . . ?
C1 C2 C3 F4 -53.85(13) . . . . ?
F1 C2 C3 F3 -58.43(12) . . . . ?
F1 C2 C3 C4 62.34(14) . . . . ?
F1 C2 C3 F4 -175.65(8) . . . . ?
N1 C1 C2 F1 35.33(14) . . . . ?
N1 C1 C2 F2 154.36(10) . . . . ?
N1 C1 C2 C3 -85.23(12) . . . . ?
O1 C1 C2 F1 -146.00(10) . . . . ?
O1 C1 C2 F2 -26.96(14) . . . . ?
O1 C1 C2 C3 93.45(13) . . . . ?
C2 C3 C4 F5 -177.52(10) . . . . ?
C2 C3 C4 F6 63.13(15) . . . . ?
C2 C3 C4 F7 -58.12(15) . . . . ?
F2 C2 C3 F3 -175.95(9) . . . . ?
F2 C2 C3 C4 -55.17(14) . . . . ?
F2 C2 C3 F4 66.83(12) . . . . ?
F3 C3 C4 F5 -56.54(13) . . . . ?
F3 C3 C4 F6 -175.90(10) . . . . ?
F3 C3 C4 F7 62.85(13) . . . . ?
F4 C3 C4 F5 60.35(13) . . . . ?
F4 C3 C4 F6 -59.01(13) . . . . ?
F4 C3 C4 F7 179.75(10) . . . . ?

loop_
_exptl_oxdiff_crystal_face_indexfrac_h
_exptl_oxdiff_crystal_face_indexfrac_k
_exptl_oxdiff_crystal_face_indexfrac_l
_exptl_oxdiff_crystal_face_x
_exptl_oxdiff_crystal_face_y
_exptl_oxdiff_crystal_face_z
-0.0000 0.0017 -7.9924 0.7280 0.5463 -0.3349
0.0003 -0.9976 -6.9944 0.8524 0.2635 -0.2702
0.0009 -2.9966 -3.9995 1.0103 -0.3706 -0.0989
-0.0009 2.9983 -3.9929 -0.2824 0.9169 -0.2360
2.9969 -0.9962 -1.0037 0.2873 0.2881 0.8127
2.9966 0.0027 -0.0036 -0.0191 0.4344 0.8317
-0.0009 2.9970 2.0014 -0.8283 0.5071 0.0152
-1.9974 -1.0016 2.9984 -0.0448 -0.7091 -0.4061
-0.9979 -2.9993 3.9941 0.2887 -1.0617 -0.0413
0.0009 -2.9988 5.9910 0.1004 -1.0535 0.3197
-0.0003 0.9976 6.9944 -0.8524 -0.2635 0.2702
0.0000 -0.0017 7.9924 -0.7280 -0.5463 0.3349
0.0003 -1.0009 7.9913 -0.5125 -0.7609 0.3578
-0.9998 2.9955 4.9997 -1.0949 0.1575 -0.1365
